data_7028671
loop_
_publ_author_name
'Zhou, Li-Kuan'
'Liu, Quan'
'Zhao, Xin'
'Hu, Fei-Long'
'Liu, Shu-Chen'
'Ren, Zhi-Gang'
'Sun, Zhen-Rong'
'Lang, Jian-Ping'

_publ_section_title
;
 Six [Tp*WS3Cu2]-based clusters derived from [Et4N][Tp*WS3], Cu(i) salts
 and phosphine ligands: syntheses, structures and enhanced third-order NLO
 properties.
;
_journal_issue 12
_journal_name_full 'Dalton transactions (Cambridge, England : 2003)'
_journal_page_first 4734
_journal_page_last 4744
_journal_paper_doi 10.1039/c3dt53320d
_journal_volume 43
_journal_year 2014
_chemical_formula_moiety 'C88 H96 B2 Cu4 N14 P4 S6 W2, 2(P F6), 1.25(C2 H3 N)'
_chemical_formula_sum 'C90.5 H99.75 B2 Cu4 F12 N15.25 P6 S6 W2'
_chemical_formula_weight 2650.77
_chemical_name_systematic
; 
 ? 
;
_space_group_IT_number 2
_symmetry_cell_setting triclinic
_symmetry_space_group_name_Hall '-P 1'
_symmetry_space_group_name_H-M 'P -1'
_atom_sites_solution_hydrogens geom
_atom_sites_solution_primary direct
_atom_sites_solution_secondary difmap
_audit_creation_method SHELXL-97
_cell_angle_alpha 83.530(2)
_cell_angle_beta 86.989(2)
_cell_angle_gamma 81.579(2)
_cell_formula_units_Z 1
_cell_length_a 12.9136(7)
_cell_length_b 13.6447(8)
_cell_length_c 14.9557(9)
_cell_measurement_reflns_used 9362
_cell_measurement_temperature 223(2)
_cell_measurement_theta_max 26.33
_cell_measurement_theta_min 2.33
_cell_volume 2588.5(3)
_computing_cell_refinement 'Bruker SAINT'
_computing_data_collection 'Bruker APEX2'
_computing_data_reduction 'Bruker SAINT'
_computing_molecular_graphics 'SHELXL-97 (Sheldrick, 2008)'
_computing_publication_material 'SHELXL-97 (Sheldrick, 2008)'
_computing_structure_refinement 'SHELXL-97 (Sheldrick, 2008)'
_computing_structure_solution 'SHELXS-97 (Sheldrick, 2008)'
_diffrn_ambient_temperature 223(2)
_diffrn_measured_fraction_theta_full 0.996
_diffrn_measured_fraction_theta_max 0.996
_diffrn_measurement_device_type 'Bruker ApexII'
_diffrn_measurement_method 'phi and omega scans'
_diffrn_radiation_monochromator graphite
_diffrn_radiation_source 'fine-focus sealed tube'
_diffrn_radiation_type MoK\a
_diffrn_radiation_wavelength 0.71073
_diffrn_reflns_av_R_equivalents 0.0511
_diffrn_reflns_av_unetI/netI 0.0230
_diffrn_reflns_limit_h_max 15
_diffrn_reflns_limit_h_min -15
_diffrn_reflns_limit_k_max 16
_diffrn_reflns_limit_k_min -16
_diffrn_reflns_limit_l_max 17
_diffrn_reflns_limit_l_min -17
_diffrn_reflns_number 126275
_diffrn_reflns_theta_full 25.01
_diffrn_reflns_theta_max 25.01
_diffrn_reflns_theta_min 2.58
_diffrn_standards_decay_% 0
_diffrn_standards_interval_count 0
_diffrn_standards_interval_time 0
_diffrn_standards_number 0
_exptl_absorpt_coefficient_mu 3.307
_exptl_absorpt_correction_T_max 0.9059
_exptl_absorpt_correction_T_min 0.5531
_exptl_absorpt_correction_type multi-scan
_exptl_absorpt_process_details 'SADABS-2008/1 - Bruker AXS area detector scaling and absorption correction'
_exptl_crystal_colour brown
_exptl_crystal_density_diffrn 1.701
_exptl_crystal_density_method 'not measured'
_exptl_crystal_description prism
_exptl_crystal_F_000 1318
_exptl_crystal_size_max 0.20
_exptl_crystal_size_mid 0.16
_exptl_crystal_size_min 0.03
_platon_squeeze_details
;
 The solvent MeCN molecule were squeezed
;
_refine_diff_density_max 0.651
_refine_diff_density_min -0.435
_refine_diff_density_rms 0.085
_refine_ls_extinction_method none
_refine_ls_goodness_of_fit_ref 1.060
_refine_ls_hydrogen_treatment mixed
_refine_ls_matrix_type full
_refine_ls_number_parameters 668
_refine_ls_number_reflns 9096
_refine_ls_number_restraints 216
_refine_ls_restrained_S_all 1.060
_refine_ls_R_factor_all 0.0307
_refine_ls_R_factor_gt 0.0256
_refine_ls_shift/su_max 0.002
_refine_ls_shift/su_mean 0.000
_refine_ls_structure_factor_coef Fsqd
_refine_ls_weighting_details 'calc w=1/[\s^2^(Fo^2^)+(0.0312P)^2^+2.7472P] where P=(Fo^2^+2Fc^2^)/3'
_refine_ls_weighting_scheme calc
_refine_ls_wR_factor_gt 0.0578
_refine_ls_wR_factor_ref 0.0594
_reflns_number_gt 8370
_reflns_number_total 9096
_reflns_threshold_expression >2sigma(I)
_cod_data_source_file c3dt53320d.txt
_cod_data_source_block 7^.^1.25MeCN
_cod_original_sg_symbol_H-M P-1
_cod_original_formula_sum 'C90.50 H99.75 B2 Cu4 F12 N15.25 P6 S6 W2'
_cod_database_code 7028671

loop_
_symmetry_equiv_pos_as_xyz
'x, y, z'
'-x, -y, -z'

loop_
_atom_site_label
_atom_site_type_symbol
_atom_site_fract_x
_atom_site_fract_y
_atom_site_fract_z
_atom_site_U_iso_or_equiv
_atom_site_adp_type
_atom_site_occupancy
_atom_site_symmetry_multiplicity
_atom_site_calc_flag
_atom_site_refinement_flags
_atom_site_disorder_assembly
_atom_site_disorder_group
W1 W 0.098112(10) 0.775691(9) 0.696193(8) 0.01843(5) Uani 1 1 d . . .
Cu1 Cu -0.01028(3) 0.80429(3) 0.84841(3) 0.02219(9) Uani 1 1 d . . .
Cu2 Cu -0.09407(3) 0.72893(3) 0.70487(3) 0.02328(9) Uani 1 1 d . . .
S1 S 0.15153(6) 0.73112(6) 0.83687(5) 0.02289(17) Uani 1 1 d . . .
S2 S 0.04661(6) 0.63532(6) 0.66087(6) 0.02409(18) Uani 1 1 d . . .
S3 S -0.05945(6) 0.88065(6) 0.71556(6) 0.02347(18) Uani 1 1 d . . .
P1 P -0.11883(6) 0.80118(6) 0.96709(6) 0.02046(18) Uani 1 1 d . . .
P2 P -0.23566(6) 0.65726(6) 0.73360(6) 0.02152(18) Uani 1 1 d . . .
B1 B 0.2890(3) 0.8570(3) 0.5535(3) 0.0263(8) Uani 1 1 d . . .
HB1 H 0.348(3) 0.883(3) 0.507(2) 0.032 Uiso 1 1 d . . .
N1 N 0.2590(2) 0.92826(19) 0.62514(18) 0.0249(6) Uani 1 1 d . . .
N2 N 0.1839(2) 0.91015(19) 0.69169(17) 0.0219(6) Uani 1 1 d . . .
N3 N 0.3256(2) 0.75164(19) 0.59837(17) 0.0223(6) Uani 1 1 d . . .
N4 N 0.2580(2) 0.70317(19) 0.65565(17) 0.0222(6) Uani 1 1 d . . .
N5 N 0.1899(2) 0.85378(19) 0.50194(18) 0.0253(6) Uani 1 1 d . . .
N6 N 0.0986(2) 0.8335(2) 0.54731(18) 0.0261(6) Uani 1 1 d . . .
N7 N -0.1477(2) 0.63330(19) 0.89770(17) 0.0209(6) Uani 1 1 d . . .
C1 C 0.3779(3) 1.0539(3) 0.5754(3) 0.0474(11) Uani 1 1 d . . .
H1A H 0.4404 1.0062 0.5765 0.071 Uiso 1 1 calc R . .
H1B H 0.3927 1.1146 0.5955 0.071 Uiso 1 1 calc R . .
H1C H 0.3534 1.0671 0.5151 0.071 Uiso 1 1 calc R . .
C2 C 0.2956(3) 1.0132(2) 0.6362(2) 0.0304(8) Uani 1 1 d . . .
C3 C 0.2449(3) 1.0506(2) 0.7098(2) 0.0295(8) Uani 1 1 d . . .
H3 H 0.2547 1.1089 0.7330 0.035 Uiso 1 1 calc R . .
C4 C 0.1762(2) 0.9858(2) 0.7437(2) 0.0239(7) Uani 1 1 d . . .
C5 C 0.1067(3) 0.9964(3) 0.8250(2) 0.0308(8) Uani 1 1 d . . .
H5A H 0.0349 1.0067 0.8080 0.046 Uiso 1 1 calc R . .
H5B H 0.1207 1.0524 0.8536 0.046 Uiso 1 1 calc R . .
H5C H 0.1194 0.9370 0.8661 0.046 Uiso 1 1 calc R . .
C6 C 0.5068(3) 0.7215(3) 0.5305(3) 0.0372(9) Uani 1 1 d . . .
H6A H 0.4845 0.7454 0.4707 0.056 Uiso 1 1 calc R . .
H6B H 0.5607 0.6653 0.5279 0.056 Uiso 1 1 calc R . .
H6C H 0.5335 0.7735 0.5565 0.056 Uiso 1 1 calc R . .
C7 C 0.4160(2) 0.6908(3) 0.5869(2) 0.0255(7) Uani 1 1 d . . .
C8 C 0.4071(3) 0.6015(3) 0.6365(2) 0.0279(8) Uani 1 1 d . . .
H8 H 0.4576 0.5452 0.6405 0.034 Uiso 1 1 calc R . .
C9 C 0.3095(3) 0.6106(2) 0.6792(2) 0.0261(7) Uani 1 1 d . . .
C10 C 0.2672(3) 0.5306(3) 0.7406(3) 0.0360(9) Uani 1 1 d . . .
H10A H 0.2212 0.5602 0.7857 0.054 Uiso 1 1 calc R . .
H10B H 0.3241 0.4871 0.7690 0.054 Uiso 1 1 calc R . .
H10C H 0.2293 0.4931 0.7064 0.054 Uiso 1 1 calc R . .
C11 C 0.2561(3) 0.9035(3) 0.3463(3) 0.0446(10) Uani 1 1 d . . .
H11A H 0.2802 0.9632 0.3601 0.067 Uiso 1 1 calc R . .
H11B H 0.2286 0.9141 0.2871 0.067 Uiso 1 1 calc R . .
H11C H 0.3135 0.8501 0.3486 0.067 Uiso 1 1 calc R . .
C12 C 0.1723(3) 0.8773(2) 0.4135(2) 0.0307(8) Uani 1 1 d . . .
C13 C 0.0691(3) 0.8714(3) 0.4016(2) 0.0368(9) Uani 1 1 d . . .
H13 H 0.0353 0.8830 0.3472 0.044 Uiso 1 1 calc R . .
C14 C 0.0244(3) 0.8450(3) 0.4846(2) 0.0314(8) Uani 1 1 d . . .
C15 C -0.0884(3) 0.8335(4) 0.5031(3) 0.0520(12) Uani 1 1 d . . .
H15A H -0.0935 0.7690 0.5346 0.078 Uiso 1 1 calc R . .
H15B H -0.1234 0.8400 0.4471 0.078 Uiso 1 1 calc R . .
H15C H -0.1209 0.8841 0.5392 0.078 Uiso 1 1 calc R . .
C16 C -0.2095(3) 0.9141(2) 0.9801(2) 0.0234(7) Uani 1 1 d . . .
C17 C -0.1880(3) 1.0032(3) 0.9351(3) 0.0350(9) Uani 1 1 d . . .
H17 H -0.1259 1.0054 0.9009 0.042 Uiso 1 1 calc R . .
C18 C -0.2579(3) 1.0890(3) 0.9405(3) 0.0462(10) Uani 1 1 d . . .
H18 H -0.2431 1.1487 0.9095 0.055 Uiso 1 1 calc R . .
C19 C -0.3492(3) 1.0867(3) 0.9915(3) 0.0433(10) Uani 1 1 d . . .
H19 H -0.3958 1.1449 0.9957 0.052 Uiso 1 1 calc R . .
C20 C -0.3715(3) 0.9988(3) 1.0360(3) 0.0385(9) Uani 1 1 d . . .
H20 H -0.4334 0.9975 1.0705 0.046 Uiso 1 1 calc R . .
C21 C -0.3028(3) 0.9117(3) 1.0301(2) 0.0319(8) Uani 1 1 d . . .
H21 H -0.3191 0.8519 1.0596 0.038 Uiso 1 1 calc R . .
C22 C -0.0642(3) 0.7571(2) 1.0768(2) 0.0231(7) Uani 1 1 d . . .
C23 C 0.0437(3) 0.7438(3) 1.0845(2) 0.0328(8) Uani 1 1 d . . .
H23 H 0.0867 0.7588 1.0346 0.039 Uiso 1 1 calc R . .
C24 C 0.0873(3) 0.7082(3) 1.1667(3) 0.0429(10) Uani 1 1 d . . .
H24 H 0.1597 0.6998 1.1716 0.052 Uiso 1 1 calc R . .
C25 C 0.0248(3) 0.6851(3) 1.2408(3) 0.0422(10) Uani 1 1 d . . .
H25 H 0.0547 0.6608 1.2956 0.051 Uiso 1 1 calc R . .
C26 C -0.0828(3) 0.6981(3) 1.2338(2) 0.0383(9) Uani 1 1 d . . .
H26 H -0.1253 0.6824 1.2839 0.046 Uiso 1 1 calc R . .
C27 C -0.1276(3) 0.7345(3) 1.1522(2) 0.0295(8) Uani 1 1 d . . .
H27 H -0.2000 0.7438 1.1479 0.035 Uiso 1 1 calc R . .
C28 C -0.3594(3) 0.7368(2) 0.7489(2) 0.0259(7) Uani 1 1 d . . .
C29 C -0.3612(3) 0.8388(3) 0.7360(3) 0.0414(10) Uani 1 1 d . . .
H29 H -0.3005 0.8652 0.7165 0.050 Uiso 1 1 calc R . .
C30 C -0.4529(4) 0.9022(3) 0.7520(3) 0.0571(12) Uani 1 1 d . . .
H30 H -0.4535 0.9708 0.7434 0.068 Uiso 1 1 calc R . .
C31 C -0.5419(3) 0.8637(4) 0.7804(3) 0.0513(12) Uani 1 1 d . . .
H31 H -0.6034 0.9063 0.7910 0.062 Uiso 1 1 calc R . .
C32 C -0.5413(3) 0.7624(4) 0.7934(3) 0.0472(11) Uani 1 1 d . . .
H32 H -0.6025 0.7366 0.8126 0.057 Uiso 1 1 calc R . .
C33 C -0.4505(3) 0.6991(3) 0.7782(3) 0.0357(9) Uani 1 1 d . . .
H33 H -0.4504 0.6305 0.7877 0.043 Uiso 1 1 calc R . .
C34 C -0.2530(2) 0.5624(2) 0.6618(2) 0.0253(7) Uani 1 1 d . . .
C35 C -0.3040(3) 0.4817(3) 0.6904(3) 0.0340(8) Uani 1 1 d . . .
H35 H -0.3386 0.4781 0.7465 0.041 Uiso 1 1 calc R . .
C36 C -0.3039(3) 0.4058(3) 0.6357(3) 0.0427(10) Uani 1 1 d . . .
H36 H -0.3391 0.3521 0.6551 0.051 Uiso 1 1 calc R . .
C37 C -0.2529(3) 0.4098(3) 0.5546(3) 0.0485(11) Uani 1 1 d . . .
H37 H -0.2512 0.3578 0.5192 0.058 Uiso 1 1 calc R . .
C38 C -0.2037(4) 0.4901(4) 0.5243(3) 0.0602(13) Uani 1 1 d . . .
H38 H -0.1702 0.4931 0.4677 0.072 Uiso 1 1 calc R . .
C39 C -0.2036(3) 0.5665(3) 0.5772(3) 0.0454(10) Uani 1 1 d . . .
H39 H -0.1703 0.6210 0.5561 0.055 Uiso 1 1 calc R . .
C40 C -0.2106(3) 0.5833(2) 0.8427(2) 0.0248(7) Uani 1 1 d . . .
H40A H -0.2766 0.5744 0.8744 0.030 Uiso 1 1 calc R . .
H40B H -0.1736 0.5179 0.8331 0.030 Uiso 1 1 calc R . .
C41 C -0.2075(2) 0.7136(2) 0.9435(2) 0.0227(7) Uani 1 1 d . . .
H41A H -0.2390 0.6864 0.9994 0.027 Uiso 1 1 calc R . .
H41B H -0.2632 0.7483 0.9059 0.027 Uiso 1 1 calc R . .
C42 C -0.0745(2) 0.5648(2) 0.9515(2) 0.0200(7) Uani 1 1 d . . .
C43 C -0.0949(3) 0.5337(2) 1.0412(2) 0.0240(7) Uani 1 1 d . . .
H43 H -0.1589 0.5561 1.0688 0.029 Uiso 1 1 calc R . .
C44 C -0.0206(3) 0.4698(2) 1.0896(2) 0.0239(7) Uani 1 1 d . . .
H44 H -0.0341 0.4498 1.1501 0.029 Uiso 1 1 calc R . .
P3 P 0.46896(10) 0.26056(9) 0.78045(9) 0.0582(3) Uani 1 1 d DU . .
F1 F 0.3910(11) 0.3065(13) 0.8539(9) 0.058(5) Uani 0.264(19) 1 d PDU A 1
F2 F 0.479(4) 0.3658(13) 0.729(3) 0.112(8) Uani 0.264(19) 1 d PDU A 1
F3 F 0.5804(13) 0.262(3) 0.817(2) 0.111(8) Uani 0.264(19) 1 d PDU A 1
F4 F 0.460(4) 0.1466(10) 0.795(2) 0.111(8) Uani 0.264(19) 1 d PDU A 1
F5 F 0.518(2) 0.216(2) 0.6927(12) 0.115(8) Uani 0.264(19) 1 d PDU A 1
F6 F 0.3670(11) 0.270(2) 0.7239(15) 0.109(7) Uani 0.264(19) 1 d PDU A 1
F1A F 0.4332(13) 0.2753(9) 0.8820(6) 0.155(4) Uani 0.736(19) 1 d PDU A 2
F2A F 0.4779(11) 0.3750(4) 0.7637(8) 0.094(3) Uani 0.736(19) 1 d PDU A 2
F3A F 0.5843(6) 0.2434(9) 0.8151(7) 0.090(2) Uani 0.736(19) 1 d PDU A 2
F4A F 0.4618(11) 0.1479(3) 0.8092(8) 0.093(3) Uani 0.736(19) 1 d PDU A 2
F5A F 0.5141(6) 0.2430(8) 0.6841(4) 0.084(2) Uani 0.736(19) 1 d PDU A 2
F6A F 0.3528(4) 0.2759(6) 0.7498(8) 0.135(4) Uani 0.736(19) 1 d PDU A 2

loop_
_atom_site_aniso_label
_atom_site_aniso_U_11
_atom_site_aniso_U_22
_atom_site_aniso_U_33
_atom_site_aniso_U_23
_atom_site_aniso_U_13
_atom_site_aniso_U_12
W1 0.01952(7) 0.01712(7) 0.01856(7) -0.00104(5) 0.00063(5) -0.00347(5)
Cu1 0.0228(2) 0.0216(2) 0.0216(2) -0.00370(16) 0.00293(16) -0.00174(16)
Cu2 0.0212(2) 0.0227(2) 0.0270(2) -0.00405(17) -0.00079(17) -0.00560(16)
S1 0.0216(4) 0.0252(4) 0.0210(4) -0.0013(3) -0.0012(3) -0.0011(3)
S2 0.0266(4) 0.0211(4) 0.0256(4) -0.0063(3) 0.0024(3) -0.0050(3)
S3 0.0220(4) 0.0187(4) 0.0287(4) -0.0006(3) -0.0024(3) -0.0006(3)
P1 0.0216(4) 0.0179(4) 0.0215(4) -0.0035(3) 0.0009(3) -0.0011(3)
P2 0.0198(4) 0.0220(4) 0.0237(4) -0.0056(3) -0.0016(3) -0.0034(3)
B1 0.029(2) 0.023(2) 0.026(2) -0.0001(16) 0.0081(17) -0.0059(17)
N1 0.0296(15) 0.0203(14) 0.0260(15) -0.0041(12) 0.0065(12) -0.0085(12)
N2 0.0225(14) 0.0226(14) 0.0208(14) -0.0007(11) 0.0024(11) -0.0067(11)
N3 0.0208(14) 0.0253(15) 0.0217(14) -0.0056(12) 0.0028(11) -0.0056(12)
N4 0.0229(14) 0.0202(14) 0.0229(14) -0.0028(11) 0.0051(11) -0.0025(11)
N5 0.0324(16) 0.0208(14) 0.0217(15) -0.0002(11) 0.0047(12) -0.0039(12)
N6 0.0328(16) 0.0259(15) 0.0202(14) 0.0007(12) -0.0010(12) -0.0082(13)
N7 0.0222(14) 0.0190(14) 0.0216(14) -0.0043(11) -0.0035(11) -0.0003(11)
C1 0.056(3) 0.037(2) 0.054(3) -0.0089(19) 0.022(2) -0.027(2)
C2 0.0313(19) 0.0227(18) 0.038(2) -0.0009(15) 0.0013(16) -0.0089(15)
C3 0.0331(19) 0.0214(17) 0.036(2) -0.0093(15) 0.0007(16) -0.0077(15)
C4 0.0245(17) 0.0184(16) 0.0299(18) -0.0054(14) -0.0032(14) -0.0036(14)
C5 0.035(2) 0.0264(18) 0.034(2) -0.0124(16) 0.0062(16) -0.0095(15)
C6 0.0238(19) 0.049(2) 0.036(2) -0.0002(18) 0.0051(16) -0.0035(17)
C7 0.0214(17) 0.0327(19) 0.0237(18) -0.0078(15) 0.0007(14) -0.0046(15)
C8 0.0241(18) 0.0281(19) 0.0301(19) -0.0063(15) 0.0001(15) 0.0034(14)
C9 0.0270(18) 0.0235(18) 0.0279(18) -0.0055(14) -0.0017(15) -0.0019(14)
C10 0.033(2) 0.0247(19) 0.045(2) 0.0064(17) 0.0059(17) 0.0026(16)
C11 0.048(2) 0.048(2) 0.029(2) 0.0085(18) 0.0112(18) 0.008(2)
C12 0.048(2) 0.0197(17) 0.0214(18) 0.0014(14) 0.0021(16) 0.0023(16)
C13 0.053(2) 0.034(2) 0.0211(19) 0.0040(16) -0.0085(17) -0.0026(18)
C14 0.042(2) 0.0298(19) 0.0234(19) 0.0061(15) -0.0120(16) -0.0106(16)
C15 0.050(3) 0.074(3) 0.035(2) 0.013(2) -0.020(2) -0.026(2)
C16 0.0286(18) 0.0185(16) 0.0227(17) -0.0042(13) -0.0023(14) 0.0006(14)
C17 0.036(2) 0.029(2) 0.038(2) -0.0018(16) 0.0075(17) -0.0025(16)
C18 0.054(3) 0.025(2) 0.054(3) 0.0054(18) 0.005(2) 0.0020(18)
C19 0.043(2) 0.028(2) 0.054(3) -0.0047(18) 0.002(2) 0.0119(17)
C20 0.0283(19) 0.038(2) 0.047(2) -0.0085(18) 0.0041(17) 0.0044(17)
C21 0.0315(19) 0.0266(19) 0.036(2) -0.0022(16) 0.0040(16) -0.0024(15)
C22 0.0271(18) 0.0177(16) 0.0254(18) -0.0071(14) -0.0006(14) -0.0031(14)
C23 0.0307(19) 0.037(2) 0.031(2) -0.0022(16) -0.0021(16) -0.0069(16)
C24 0.031(2) 0.056(3) 0.042(2) -0.001(2) -0.0141(18) -0.0053(19)
C25 0.050(2) 0.045(2) 0.033(2) -0.0033(18) -0.0158(19) -0.0044(19)
C26 0.051(2) 0.038(2) 0.026(2) -0.0030(16) 0.0005(17) -0.0062(18)
C27 0.0322(19) 0.0297(19) 0.0268(19) -0.0060(15) -0.0002(15) -0.0026(15)
C28 0.0240(17) 0.0299(19) 0.0237(18) -0.0094(14) -0.0054(14) 0.0030(14)
C29 0.034(2) 0.032(2) 0.056(3) -0.0036(19) 0.0014(19) 0.0007(17)
C30 0.049(3) 0.038(2) 0.080(3) -0.012(2) -0.002(2) 0.013(2)
C31 0.035(2) 0.063(3) 0.051(3) -0.023(2) -0.010(2) 0.024(2)
C32 0.0211(19) 0.076(3) 0.046(2) -0.021(2) -0.0023(17) 0.001(2)
C33 0.0255(19) 0.042(2) 0.041(2) -0.0119(18) -0.0019(16) -0.0039(16)
C34 0.0202(16) 0.0282(18) 0.0288(18) -0.0097(15) -0.0050(14) -0.0017(14)
C35 0.0307(19) 0.037(2) 0.037(2) -0.0104(17) 0.0025(16) -0.0100(17)
C36 0.042(2) 0.037(2) 0.054(3) -0.016(2) -0.004(2) -0.0157(19)
C37 0.055(3) 0.046(3) 0.052(3) -0.028(2) -0.008(2) -0.012(2)
C38 0.076(3) 0.072(3) 0.041(3) -0.032(2) 0.016(2) -0.029(3)
C39 0.059(3) 0.048(2) 0.036(2) -0.0180(19) 0.012(2) -0.026(2)
C40 0.0253(17) 0.0216(17) 0.0283(18) -0.0044(14) -0.0057(14) -0.0032(14)
C41 0.0253(17) 0.0200(16) 0.0222(17) -0.0037(13) -0.0023(14) 0.0000(14)
C42 0.0231(16) 0.0133(15) 0.0243(17) -0.0023(13) -0.0038(13) -0.0033(13)
C43 0.0227(17) 0.0199(16) 0.0283(18) -0.0023(14) 0.0027(14) -0.0002(14)
C44 0.0291(18) 0.0220(17) 0.0202(17) -0.0002(13) 0.0010(14) -0.0050(14)
P3 0.0578(7) 0.0417(7) 0.0673(8) 0.0057(6) 0.0257(6) 0.0004(6)
F1 0.056(8) 0.052(8) 0.064(7) -0.009(6) 0.021(6) -0.011(5)
F2 0.073(11) 0.081(9) 0.154(19) 0.057(10) 0.058(13) 0.001(10)
F3 0.076(8) 0.111(19) 0.144(17) 0.020(13) -0.011(9) -0.031(11)
F4 0.21(2) 0.053(7) 0.085(12) -0.049(7) 0.000(12) -0.050(9)
F5 0.093(12) 0.143(15) 0.077(10) -0.013(9) 0.033(8) 0.074(12)
F6 0.054(8) 0.158(15) 0.125(12) -0.093(12) 0.001(8) 0.012(9)
F1A 0.257(10) 0.097(6) 0.127(5) -0.061(5) 0.141(6) -0.092(7)
F2A 0.048(3) 0.040(2) 0.178(9) 0.026(3) 0.038(6) 0.003(2)
F3A 0.121(4) 0.067(4) 0.077(4) -0.003(3) -0.055(4) 0.020(3)
F4A 0.144(6) 0.040(3) 0.086(5) 0.012(3) 0.029(5) -0.005(3)
F5A 0.072(4) 0.144(6) 0.043(3) 0.004(3) 0.003(2) -0.048(5)
F6A 0.031(2) 0.074(4) 0.285(10) 0.023(6) 0.036(4) -0.004(2)

loop_
_atom_type_symbol
_atom_type_description
_atom_type_scat_dispersion_real
_atom_type_scat_dispersion_imag
_atom_type_scat_source
C C 0.0033 0.0016 'International Tables Vol C Tables 4.2.6.8 and 6.1.1.4'
H H 0.0000 0.0000 'International Tables Vol C Tables 4.2.6.8 and 6.1.1.4'
B B 0.0013 0.0007 'International Tables Vol C Tables 4.2.6.8 and 6.1.1.4'
Cu Cu 0.3201 1.2651 'International Tables Vol C Tables 4.2.6.8 and 6.1.1.4'
F F 0.0171 0.0103 'International Tables Vol C Tables 4.2.6.8 and 6.1.1.4'
N N 0.0061 0.0033 'International Tables Vol C Tables 4.2.6.8 and 6.1.1.4'
P P 0.1023 0.0942 'International Tables Vol C Tables 4.2.6.8 and 6.1.1.4'
S S 0.1246 0.1234 'International Tables Vol C Tables 4.2.6.8 and 6.1.1.4'
W W -0.8490 6.8722 'International Tables Vol C Tables 4.2.6.8 and 6.1.1.4'

loop_
_geom_angle_atom_site_label_1
_geom_angle_atom_site_label_2
_geom_angle_atom_site_label_3
_geom_angle
_geom_angle_site_symmetry_1
_geom_angle_site_symmetry_3
S1 W1 N4 84.51(7) . .
S1 W1 S2 102.07(3) . .
N4 W1 S2 84.13(7) . .
S1 W1 N2 88.28(7) . .
N4 W1 N2 81.56(9) . .
S2 W1 N2 161.45(7) . .
S1 W1 N6 161.03(7) . .
N4 W1 N6 81.28(10) . .
S2 W1 N6 88.95(7) . .
N2 W1 N6 77.29(9) . .
S1 W1 S3 103.65(3) . .
N4 W1 S3 167.22(7) . .
S2 W1 S3 103.40(3) . .
N2 W1 S3 88.78(7) . .
N6 W1 S3 88.46(7) . .
S1 W1 Cu2 102.92(2) . .
N4 W1 Cu2 136.31(7) . .
S2 W1 Cu2 52.18(2) . .
N2 W1 Cu2 140.75(7) . .
N6 W1 Cu2 96.03(7) . .
S3 W1 Cu2 52.13(2) . .
S1 W1 Cu1 52.39(2) . .
N4 W1 Cu1 136.88(7) . .
S2 W1 Cu1 101.87(2) . .
N2 W1 Cu1 96.65(6) . .
N6 W1 Cu1 140.71(7) . .
S3 W1 Cu1 52.37(2) . .
Cu2 W1 Cu1 64.203(12) . .
S1 Cu1 P1 128.38(3) . .
S1 Cu1 S3 109.55(3) . .
P1 Cu1 S3 121.98(3) . .
S1 Cu1 W1 54.20(2) . .
P1 Cu1 W1 167.14(3) . .
S3 Cu1 W1 56.59(2) . .
S1 Cu1 Cu2 99.21(3) . .
P1 Cu1 Cu2 110.51(3) . .
S3 Cu1 Cu2 50.35(2) . .
W1 Cu1 Cu2 57.879(12) . .
S2 Cu2 P2 116.79(3) . .
S2 Cu2 S3 110.04(3) . .
P2 Cu2 S3 133.13(3) . .
S2 Cu2 W1 54.37(2) . .
P2 Cu2 W1 165.60(3) . .
S3 Cu2 W1 56.69(2) . .
S2 Cu2 Cu1 98.52(3) . .
P2 Cu2 Cu1 117.57(3) . .
S3 Cu2 Cu1 50.67(2) . .
W1 Cu2 Cu1 57.918(11) . .
Cu1 S1 W1 73.41(3) . .
Cu2 S2 W1 73.46(3) . .
Cu2 S3 Cu1 78.98(3) . .
Cu2 S3 W1 71.18(3) . .
Cu1 S3 W1 71.04(3) . .
C16 P1 C22 107.47(14) . .
C16 P1 C41 102.02(15) . .
C22 P1 C41 107.25(15) . .
C16 P1 Cu1 116.68(11) . .
C22 P1 Cu1 117.98(11) . .
C41 P1 Cu1 103.74(11) . .
C28 P2 C34 109.52(15) . .
C28 P2 C40 105.87(15) . .
C34 P2 C40 102.12(15) . .
C28 P2 Cu2 117.91(12) . .
C34 P2 Cu2 115.93(11) . .
C40 P2 Cu2 103.48(11) . .
N1 B1 N3 110.0(3) . .
N1 B1 N5 107.4(3) . .
N3 B1 N5 108.2(3) . .
N1 B1 HB1 110.8(19) . .
N3 B1 HB1 111.2(19) . .
N5 B1 HB1 109.2(19) . .
C2 N1 N2 109.6(3) . .
C2 N1 B1 129.5(3) . .
N2 N1 B1 120.9(3) . .
C4 N2 N1 106.2(2) . .
C4 N2 W1 132.5(2) . .
N1 N2 W1 121.25(19) . .
C7 N3 N4 109.9(3) . .
C7 N3 B1 130.1(3) . .
N4 N3 B1 119.9(3) . .
C9 N4 N3 106.2(2) . .
C9 N4 W1 131.0(2) . .
N3 N4 W1 122.79(19) . .
C12 N5 N6 109.7(3) . .
C12 N5 B1 129.4(3) . .
N6 N5 B1 120.7(3) . .
C14 N6 N5 106.4(3) . .
C14 N6 W1 132.4(2) . .
N5 N6 W1 120.8(2) . .
C42 N7 C41 115.9(2) . .
C42 N7 C40 113.0(2) . .
C41 N7 C40 114.4(2) . .
C2 C1 H1A 109.5 . .
C2 C1 H1B 109.5 . .
H1A C1 H1B 109.5 . .
C2 C1 H1C 109.5 . .
H1A C1 H1C 109.5 . .
H1B C1 H1C 109.5 . .
N1 C2 C3 107.9(3) . .
N1 C2 C1 123.1(3) . .
C3 C2 C1 129.0(3) . .
C2 C3 C4 107.2(3) . .
C2 C3 H3 126.4 . .
C4 C3 H3 126.4 . .
N2 C4 C3 109.1(3) . .
N2 C4 C5 125.3(3) . .
C3 C4 C5 125.5(3) . .
C4 C5 H5A 109.5 . .
C4 C5 H5B 109.5 . .
H5A C5 H5B 109.5 . .
C4 C5 H5C 109.5 . .
H5A C5 H5C 109.5 . .
H5B C5 H5C 109.5 . .
C7 C6 H6A 109.5 . .
C7 C6 H6B 109.5 . .
H6A C6 H6B 109.5 . .
C7 C6 H6C 109.5 . .
H6A C6 H6C 109.5 . .
H6B C6 H6C 109.5 . .
N3 C7 C8 107.6(3) . .
N3 C7 C6 123.4(3) . .
C8 C7 C6 129.0(3) . .
C7 C8 C9 107.2(3) . .
C7 C8 H8 126.4 . .
C9 C8 H8 126.4 . .
N4 C9 C8 109.1(3) . .
N4 C9 C10 125.7(3) . .
C8 C9 C10 125.2(3) . .
C9 C10 H10A 109.5 . .
C9 C10 H10B 109.5 . .
H10A C10 H10B 109.5 . .
C9 C10 H10C 109.5 . .
H10A C10 H10C 109.5 . .
H10B C10 H10C 109.5 . .
C12 C11 H11A 109.5 . .
C12 C11 H11B 109.5 . .
H11A C11 H11B 109.5 . .
C12 C11 H11C 109.5 . .
H11A C11 H11C 109.5 . .
H11B C11 H11C 109.5 . .
N5 C12 C13 107.4(3) . .
N5 C12 C11 122.6(3) . .
C13 C12 C11 130.0(3) . .
C12 C13 C14 107.6(3) . .
C12 C13 H13 126.2 . .
C14 C13 H13 126.2 . .
N6 C14 C13 108.9(3) . .
N6 C14 C15 125.6(3) . .
C13 C14 C15 125.5(3) . .
C14 C15 H15A 109.5 . .
C14 C15 H15B 109.5 . .
H15A C15 H15B 109.5 . .
C14 C15 H15C 109.5 . .
H15A C15 H15C 109.5 . .
H15B C15 H15C 109.5 . .
C17 C16 C21 119.2(3) . .
C17 C16 P1 119.3(3) . .
C21 C16 P1 121.4(2) . .
C18 C17 C16 120.4(3) . .
C18 C17 H17 119.8 . .
C16 C17 H17 119.8 . .
C19 C18 C17 120.1(4) . .
C19 C18 H18 119.9 . .
C17 C18 H18 119.9 . .
C20 C19 C18 120.0(3) . .
C20 C19 H19 120.0 . .
C18 C19 H19 120.0 . .
C19 C20 C21 120.5(4) . .
C19 C20 H20 119.7 . .
C21 C20 H20 119.7 . .
C20 C21 C16 119.7(3) . .
C20 C21 H21 120.1 . .
C16 C21 H21 120.1 . .
C23 C22 C27 119.3(3) . .
C23 C22 P1 118.9(3) . .
C27 C22 P1 121.8(3) . .
C24 C23 C22 120.1(3) . .
C24 C23 H23 120.0 . .
C22 C23 H23 120.0 . .
C25 C24 C23 120.6(4) . .
C25 C24 H24 119.7 . .
C23 C24 H24 119.7 . .
C24 C25 C26 119.8(4) . .
C24 C25 H25 120.1 . .
C26 C25 H25 120.1 . .
C25 C26 C27 120.3(4) . .
C25 C26 H26 119.9 . .
C27 C26 H26 119.9 . .
C26 C27 C22 120.0(3) . .
C26 C27 H27 120.0 . .
C22 C27 H27 120.0 . .
C29 C28 C33 118.8(3) . .
C29 C28 P2 118.7(3) . .
C33 C28 P2 122.4(3) . .
C28 C29 C30 120.5(4) . .
C28 C29 H29 119.7 . .
C30 C29 H29 119.7 . .
C31 C30 C29 119.9(4) . .
C31 C30 H30 120.1 . .
C29 C30 H30 120.1 . .
C30 C31 C32 120.3(4) . .
C30 C31 H31 119.9 . .
C32 C31 H31 119.9 . .
C31 C32 C33 120.1(4) . .
C31 C32 H32 119.9 . .
C33 C32 H32 119.9 . .
C32 C33 C28 120.4(4) . .
C32 C33 H33 119.8 . .
C28 C33 H33 119.8 . .
C35 C34 C39 118.5(3) . .
C35 C34 P2 123.3(3) . .
C39 C34 P2 117.8(3) . .
C34 C35 C36 120.4(4) . .
C34 C35 H35 119.8 . .
C36 C35 H35 119.8 . .
C37 C36 C35 120.2(4) . .
C37 C36 H36 119.9 . .
C35 C36 H36 119.9 . .
C36 C37 C38 120.3(4) . .
C36 C37 H37 119.8 . .
C38 C37 H37 119.8 . .
C37 C38 C39 120.4(4) . .
C37 C38 H38 119.8 . .
C39 C38 H38 119.8 . .
C38 C39 C34 120.2(4) . .
C38 C39 H39 119.9 . .
C34 C39 H39 119.9 . .
N7 C40 P2 110.5(2) . .
N7 C40 H40A 109.6 . .
P2 C40 H40A 109.6 . .
N7 C40 H40B 109.6 . .
P2 C40 H40B 109.6 . .
H40A C40 H40B 108.1 . .
N7 C41 P1 109.0(2) . .
N7 C41 H41A 109.9 . .
P1 C41 H41A 109.9 . .
N7 C41 H41B 109.9 . .
P1 C41 H41B 109.9 . .
H41A C41 H41B 108.3 . .
C43 C42 C44 119.8(3) . 2_567
C43 C42 N7 122.9(3) . .
C44 C42 N7 117.4(3) 2_567 .
C44 C43 C42 120.1(3) . .
C44 C43 H43 120.0 . .
C42 C43 H43 120.0 . .
C43 C44 C42 120.2(3) . 2_567
C43 C44 H44 119.9 . .
C42 C44 H44 119.9 2_567 .
F5A P3 F4A 94.1(7) . .
F5A P3 F4 86.8(13) . .
F4A P3 F4 8.2(16) . .
F5A P3 F2 73.2(14) . .
F4A P3 F2 166.8(17) . .
F4 P3 F2 159(2) . .
F5A P3 F3 92.5(14) . .
F4A P3 F3 97.7(15) . .
F4 P3 F3 102(2) . .
F2 P3 F3 87(2) . .
F5A P3 F6A 92.7(5) . .
F4A P3 F6A 89.7(6) . .
F4 P3 F6A 86.2(18) . .
F2 P3 F6A 87.3(19) . .
F3 P3 F6A 170.7(15) . .
F5A P3 F1 157.1(7) . .
F4A P3 F1 98.6(8) . .
F4 P3 F1 104.2(17) . .
F2 P3 F1 92.3(13) . .
F3 P3 F1 104.5(15) . .
F6A P3 F1 68.6(7) . .
F5A P3 F5 13.7(14) . .
F4A P3 F5 80.7(13) . .
F4 P3 F5 73.7(19) . .
F2 P3 F5 86.8(15) . .
F3 P3 F5 91.5(18) . .
F6A P3 F5 95.4(11) . .
F1 P3 F5 164.0(12) . .
F5A P3 F2A 91.9(4) . .
F4A P3 F2A 173.2(7) . .
F4 P3 F2A 178.6(13) . .
F2 P3 F2A 19.9(18) . .
F3 P3 F2A 78.8(16) . .
F6A P3 F2A 93.3(6) . .
F1 P3 F2A 76.8(8) . .
F5 P3 F2A 105.1(13) . .
F5A P3 F3A 89.2(5) . .
F4A P3 F3A 89.1(7) . .
F4 P3 F3A 92.8(18) . .
F2 P3 F3A 94(2) . .
F3 P3 F3A 9.5(19) . .
F6A P3 F3A 177.7(6) . .
F1 P3 F3A 109.8(8) . .
F5 P3 F3A 86.2(11) . .
F2A P3 F3A 87.8(6) . .
F5A P3 F6 77.0(9) . .
F4A P3 F6 90.4(13) . .
F4 P3 F6 85(2) . .
F2 P3 F6 83(2) . .
F3 P3 F6 167.3(17) . .
F6A P3 F6 15.7(10) . .
F1 P3 F6 83.9(9) . .
F5 P3 F6 80.1(13) . .
F2A P3 F6 94.1(13) . .
F3A P3 F6 166.2(9) . .
F5A P3 F1A 174.9(7) . .
F4A P3 F1A 85.0(6) . .
F4 P3 F1A 92.6(13) . .
F2 P3 F1A 108.0(14) . .
F3 P3 F1A 82.6(15) . .
F6A P3 F1A 92.4(6) . .
F1 P3 F1A 27.7(7) . .
F5 P3 F1A 163.7(11) . .
F2A P3 F1A 88.8(4) . .
F3A P3 F1A 85.7(7) . .
F6 P3 F1A 108.0(9) . .

loop_
_geom_bond_atom_site_label_1
_geom_bond_atom_site_label_2
_geom_bond_distance
_geom_bond_site_symmetry_2
W1 S1 2.2391(8) .
W1 N4 2.239(3) .
W1 S2 2.2423(8) .
W1 N2 2.271(3) .
W1 N6 2.277(3) .
W1 S3 2.3351(8) .
W1 Cu2 2.6446(4) .
W1 Cu1 2.6457(4) .
Cu1 S1 2.1870(9) .
Cu1 P1 2.2036(9) .
Cu1 S3 2.2155(9) .
Cu1 Cu2 2.8114(6) .
Cu2 S2 2.1792(9) .
Cu2 P2 2.1979(9) .
Cu2 S3 2.2055(9) .
P1 C16 1.816(3) .
P1 C22 1.824(3) .
P1 C41 1.844(3) .
P2 C28 1.815(3) .
P2 C34 1.817(3) .
P2 C40 1.838(3) .
B1 N1 1.524(5) .
B1 N3 1.535(5) .
B1 N5 1.537(5) .
B1 HB1 1.08(4) .
N1 C2 1.344(4) .
N1 N2 1.380(4) .
N2 C4 1.350(4) .
N3 C7 1.345(4) .
N3 N4 1.377(4) .
N4 C9 1.356(4) .
N5 C12 1.349(4) .
N5 N6 1.377(4) .
N6 C14 1.356(4) .
N7 C42 1.438(4) .
N7 C41 1.461(4) .
N7 C40 1.469(4) .
C1 C2 1.490(5) .
C1 H1A 0.9600 .
C1 H1B 0.9600 .
C1 H1C 0.9600 .
C2 C3 1.362(5) .
C3 C4 1.381(5) .
C3 H3 0.9300 .
C4 C5 1.481(5) .
C5 H5A 0.9600 .
C5 H5B 0.9600 .
C5 H5C 0.9600 .
C6 C7 1.491(5) .
C6 H6A 0.9600 .
C6 H6B 0.9600 .
C6 H6C 0.9600 .
C7 C8 1.369(5) .
C8 C9 1.379(5) .
C8 H8 0.9300 .
C9 C10 1.492(5) .
C10 H10A 0.9600 .
C10 H10B 0.9600 .
C10 H10C 0.9600 .
C11 C12 1.492(5) .
C11 H11A 0.9600 .
C11 H11B 0.9600 .
C11 H11C 0.9600 .
C12 C13 1.369(5) .
C13 C14 1.375(5) .
C13 H13 0.9300 .
C14 C15 1.496(5) .
C15 H15A 0.9600 .
C15 H15B 0.9600 .
C15 H15C 0.9600 .
C16 C17 1.380(5) .
C16 C21 1.386(5) .
C17 C18 1.377(5) .
C17 H17 0.9300 .
C18 C19 1.372(6) .
C18 H18 0.9300 .
C19 C20 1.366(5) .
C19 H19 0.9300 .
C20 C21 1.383(5) .
C20 H20 0.9300 .
C21 H21 0.9300 .
C22 C23 1.388(5) .
C22 C27 1.391(5) .
C23 C24 1.387(5) .
C23 H23 0.9300 .
C24 C25 1.371(6) .
C24 H24 0.9300 .
C25 C26 1.383(6) .
C25 H25 0.9300 .
C26 C27 1.387(5) .
C26 H26 0.9300 .
C27 H27 0.9300 .
C28 C29 1.380(5) .
C28 C33 1.383(5) .
C29 C30 1.387(6) .
C29 H29 0.9300 .
C30 C31 1.361(7) .
C30 H30 0.9300 .
C31 C32 1.373(6) .
C31 H31 0.9300 .
C32 C33 1.376(5) .
C32 H32 0.9300 .
C33 H33 0.9300 .
C34 C35 1.380(5) .
C34 C39 1.385(5) .
C35 C36 1.390(5) .
C35 H35 0.9300 .
C36 C37 1.348(6) .
C36 H36 0.9300 .
C37 C38 1.367(6) .
C37 H37 0.9300 .
C38 C39 1.379(6) .
C38 H38 0.9300 .
C39 H39 0.9300 .
C40 H40A 0.9700 .
C40 H40B 0.9700 .
C41 H41A 0.9700 .
C41 H41B 0.9700 .
C42 C43 1.384(4) .
C42 C44 1.388(4) 2_567
C43 C44 1.375(5) .
C43 H43 0.9300 .
C44 C42 1.388(4) 2_567
C44 H44 0.9300 .
P3 F5A 1.556(4) .
P3 F4A 1.564(4) .
P3 F4 1.566(7) .
P3 F2 1.568(7) .
P3 F3 1.568(7) .
P3 F6A 1.569(5) .
P3 F1 1.571(7) .
P3 F5 1.573(7) .
P3 F2A 1.574(4) .
P3 F3A 1.579(5) .
P3 F6 1.584(7) .
P3 F1A 1.591(5) .

loop_
_platon_squeeze_void_nr
_platon_squeeze_void_average_x
_platon_squeeze_void_average_y
_platon_squeeze_void_average_z
_platon_squeeze_void_volume
_platon_squeeze_void_count_electrons
_platon_squeeze_void_content
1 0.016 0.396 0.549 10 1 ' '
2 0.500 0.500 0.000 166 27 ' '
3 0.262 0.274 0.573 11 1 ' '
4 0.737 0.726 0.427 11 1 ' '
5 0.983 0.604 0.451 10 1 ' '
